data_2216286
loop_
_publ_author_name
'Li Yang'
'Zhaoqiong Jiang'
'Xiang-Ge Zhou'

_publ_section_title
;Aquachlorido[4,4'-dimethyl-<i>N</i>,<i>N</i>'-(<i>o</i>-phenylene)bis(pyridine-2-carboxamidato)]manganese(III)
 dimethylformamide solvate
;
_journal_coeditor_code BT2573
_journal_issue 12
_journal_name_full 'Acta Crystallographica Section E'
_journal_page_first m3055
_journal_page_last m3055
_journal_paper_doi 10.1107/S1600536807054517
_journal_volume 63
_journal_year 2007
_chemical_formula_iupac '[Mn (C20 H16 N4 O2) Cl (H2 O)], C3 H7 N O'
_chemical_formula_moiety 'C20 H18 Cl Mn N4 O3, C3 H7 N O'
_chemical_formula_sum 'C23 H25 Cl Mn N5 O4'
_chemical_formula_weight 525.87
_chemical_name_systematic
;
Aquachlorido[4,4'-dimethyl-N,N'-(o-phenylene)bis(pyridine-2-
carboxamidato)]manganese(III) dimethylformamide solvate
;
_space_group_IT_number 14
_symmetry_cell_setting monoclinic
_symmetry_space_group_name_Hall '-P 2ybc'
_symmetry_space_group_name_H-M 'P 1 21/c 1'
_atom_sites_solution_hydrogens geom
_atom_sites_solution_primary direct
_atom_sites_solution_secondary difmap
_audit_creation_method SHELXL97
_cell_angle_alpha 90.00
_cell_angle_beta 99.892(3)
_cell_angle_gamma 90.00
_cell_formula_units_Z 4
_cell_length_a 11.7182(15)
_cell_length_b 15.503(2)
_cell_length_c 14.0158(19)
_cell_measurement_reflns_used 4879
_cell_measurement_temperature 294(2)
_cell_measurement_theta_max 27.5
_cell_measurement_theta_min 1
_cell_volume 2508.4(6)
_computing_cell_refinement 'SAINT (Bruker, 1997)'
_computing_data_collection 'SMART (Bruker, 1997)'
_computing_data_reduction 'SAINT (Bruker, 1997)'
_computing_molecular_graphics 'SHELXTL  (Bruker, 1997)'
_computing_publication_material 'SHELXTL  (Bruker, 1997)'
_computing_structure_refinement 'SHELXL97 (Sheldrick, 1997)'
_computing_structure_solution 'SHELXS97 (Sheldrick, 1997)'
_diffrn_ambient_temperature 294(2)
_diffrn_measured_fraction_theta_full 0.995
_diffrn_measured_fraction_theta_max 0.995
_diffrn_measurement_device_type 'Bruker CCD area-detector'
_diffrn_measurement_method 'phi and omega scans'
_diffrn_radiation_monochromator graphite
_diffrn_radiation_source 'fine-focus sealed tube'
_diffrn_radiation_type MoK\a
_diffrn_radiation_wavelength 0.71073
_diffrn_reflns_av_R_equivalents 0.0872
_diffrn_reflns_av_sigmaI/netI 0.1131
_diffrn_reflns_limit_h_max 15
_diffrn_reflns_limit_h_min -12
_diffrn_reflns_limit_k_max 17
_diffrn_reflns_limit_k_min -20
_diffrn_reflns_limit_l_max 17
_diffrn_reflns_limit_l_min -18
_diffrn_reflns_number 16639
_diffrn_reflns_theta_full 27.62
_diffrn_reflns_theta_max 27.62
_diffrn_reflns_theta_min 1.98
_exptl_absorpt_coefficient_mu 0.671
_exptl_absorpt_correction_T_max 0.9238
_exptl_absorpt_correction_T_min 0.8556
_exptl_absorpt_correction_type multi-scan
_exptl_absorpt_process_details '(SADABS; Sheldrick, 1996)'
_exptl_crystal_colour black
_exptl_crystal_density_diffrn 1.392
_exptl_crystal_density_method 'not measured'
_exptl_crystal_description prism
_exptl_crystal_F_000 1088
_exptl_crystal_size_max 0.24
_exptl_crystal_size_mid 0.16
_exptl_crystal_size_min 0.12
_refine_diff_density_max 0.566
_refine_diff_density_min -0.412
_refine_ls_extinction_method none
_refine_ls_goodness_of_fit_ref 1.015
_refine_ls_hydrogen_treatment constr
_refine_ls_matrix_type full
_refine_ls_number_parameters 310
_refine_ls_number_reflns 5805
_refine_ls_number_restraints 0
_refine_ls_restrained_S_all 1.015
_refine_ls_R_factor_all 0.1546
_refine_ls_R_factor_gt 0.0594
_refine_ls_shift/su_max 0.000
_refine_ls_shift/su_mean 0.000
_refine_ls_structure_factor_coef Fsqd
_refine_ls_weighting_details 'calc w=1/[\s^2^(Fo^2^)+(0.0750P)^2^] where P=(Fo^2^+2Fc^2^)/3'
_refine_ls_weighting_scheme calc
_refine_ls_wR_factor_gt 0.1396
_refine_ls_wR_factor_ref 0.1784
_reflns_number_gt 2687
_reflns_number_total 5805
_reflns_threshold_expression I>2\s(I)
_cod_data_source_file bt2573.cif
_cod_data_source_block I
_cod_original_sg_symbol_H-M 'P 21/c'
_cod_database_code 2216286
_cod_database_fobs_code 2216286

loop_
_symmetry_equiv_pos_as_xyz
'x, y, z'
'-x, y+1/2, -z+1/2'
'-x, -y, -z'
'x, -y-1/2, z-1/2'

loop_
_atom_site_type_symbol
_atom_site_label
_atom_site_fract_x
_atom_site_fract_y
_atom_site_fract_z
_atom_site_U_iso_or_equiv
_atom_site_adp_type
_atom_site_calc_flag
_atom_site_refinement_flags
_atom_site_occupancy
Mn Mn1 0.29430(4) 0.02350(4) 0.62328(4) 0.04348(16) Uani d . 1
Cl Cl1 0.42626(8) 0.13481(7) 0.57974(8) 0.0620(3) Uani d . 1
O O1 -0.0071(2) 0.13130(16) 0.49219(18) 0.0549(7) Uani d . 1
O O1W 0.2130(2) -0.10901(18) 0.6296(2) 0.0699(9) Uani d . 1
H H1WA 0.1476 -0.1260 0.5981 0.084 Uiso d . 1
H H1WB 0.2234 -0.1360 0.6841 0.084 Uiso d . 1
O O2 0.3918(3) 0.0425(2) 0.9130(2) 0.0834(10) Uani d . 1
N N1 0.1508(2) 0.08875(18) 0.6048(2) 0.0427(7) Uani d . 1
N N2 0.2379(2) 0.00161(18) 0.4774(2) 0.0452(8) Uani d . 1
N N3 0.4375(2) -0.04517(18) 0.6902(2) 0.0453(8) Uani d . 1
N N4 0.2958(2) 0.05783(19) 0.7554(2) 0.0463(8) Uani d . 1
C C1 0.1261(3) 0.1318(2) 0.6878(3) 0.0433(9) Uani d . 1
C C2 0.2085(3) 0.1156(2) 0.7712(3) 0.0463(9) Uani d . 1
C C3 0.1998(3) 0.1578(3) 0.8564(3) 0.0620(12) Uani d . 1
H H3A 0.2556 0.1493 0.9113 0.074 Uiso calc R 1
C C4 0.1080(4) 0.2124(3) 0.8596(3) 0.0701(13) Uani d . 1
H H4A 0.1017 0.2399 0.9174 0.084 Uiso calc R 1
C C5 0.0266(4) 0.2269(3) 0.7800(3) 0.0668(13) Uani d . 1
H H5A -0.0346 0.2641 0.7841 0.080 Uiso calc R 1
C C6 0.0334(3) 0.1872(2) 0.6927(3) 0.0533(11) Uani d . 1
H H6A -0.0228 0.1973 0.6383 0.064 Uiso calc R 1
C C7 0.0855(3) 0.0923(2) 0.5156(3) 0.0440(9) Uani d . 1
C C8 0.1376(3) 0.0425(2) 0.4426(3) 0.0435(9) Uani d . 1
C C9 0.0869(3) 0.0375(2) 0.3471(3) 0.0537(11) Uani d . 1
H H9A 0.0173 0.0660 0.3259 0.064 Uiso calc R 1
C C10 0.1382(4) -0.0096(3) 0.2818(3) 0.0567(11) Uani d . 1
C C11 0.2401(4) -0.0520(3) 0.3179(3) 0.0646(12) Uani d . 1
H H11A 0.2769 -0.0853 0.2769 0.078 Uiso calc R 1
C C12 0.2873(3) -0.0450(3) 0.4147(3) 0.0582(11) Uani d . 1
H H12A 0.3563 -0.0737 0.4376 0.070 Uiso calc R 1
C C13 0.3800(3) 0.0274(3) 0.8262(3) 0.0517(10) Uani d . 1
C C14 0.4618(3) -0.0318(2) 0.7858(3) 0.0455(9) Uani d . 1
C C15 0.5545(3) -0.0706(2) 0.8444(3) 0.0500(10) Uani d . 1
H H15A 0.5691 -0.0596 0.9106 0.060 Uiso calc R 1
C C16 0.6255(3) -0.1261(2) 0.8037(3) 0.0507(10) Uani d . 1
C C17 0.5988(3) -0.1395(3) 0.7056(3) 0.0585(11) Uani d . 1
H H17A 0.6440 -0.1767 0.6757 0.070 Uiso calc R 1
C C18 0.5048(3) -0.0981(3) 0.6506(3) 0.0573(11) Uani d . 1
H H18A 0.4887 -0.1077 0.5841 0.069 Uiso calc R 1
C C19 0.0836(4) -0.0150(3) 0.1775(3) 0.0816(15) Uani d . 1
H H19A 0.0764 0.0419 0.1500 0.122 Uiso calc R 1
H H19B 0.0082 -0.0407 0.1721 0.122 Uiso calc R 1
H H19C 0.1311 -0.0497 0.1432 0.122 Uiso calc R 1
C C20 0.7271(3) -0.1707(3) 0.8662(3) 0.0672(13) Uani d . 1
H H20A 0.7838 -0.1859 0.8271 0.101 Uiso calc R 1
H H20B 0.7005 -0.2220 0.8939 0.101 Uiso calc R 1
H H20C 0.7614 -0.1325 0.9170 0.101 Uiso calc R 1
O O3 0.2566(4) -0.2053(4) 0.7859(4) 0.215(3) Uani d . 1
N N5 0.2985(4) -0.1807(3) 0.9457(5) 0.1136(19) Uani d . 1
C C21 0.3201(5) -0.2117(4) 0.8616(5) 0.113(2) Uani d . 1
H H21A 0.3899 -0.2403 0.8622 0.135 Uiso calc R 1
C C22 0.1947(7) -0.1350(6) 0.9424(6) 0.187(4) Uani d . 1
H H22A 0.1688 -0.1142 0.8778 0.281 Uiso calc R 1
H H22B 0.2072 -0.0871 0.9864 0.281 Uiso calc R 1
H H22C 0.1370 -0.1725 0.9608 0.281 Uiso calc R 1
C C23 0.3818(6) -0.1888(5) 1.0310(5) 0.157(3) Uani d . 1
H H23A 0.4456 -0.2229 1.0177 0.236 Uiso calc R 1
H H23B 0.3472 -0.2165 1.0803 0.236 Uiso calc R 1
H H23C 0.4090 -0.1327 1.0529 0.236 Uiso calc R 1

loop_
_atom_site_aniso_label
_atom_site_aniso_U_11
_atom_site_aniso_U_22
_atom_site_aniso_U_33
_atom_site_aniso_U_12
_atom_site_aniso_U_13
_atom_site_aniso_U_23
Mn1 0.0350(3) 0.0512(3) 0.0443(3) 0.0053(3) 0.0072(2) -0.0028(3)
Cl1 0.0529(5) 0.0601(6) 0.0785(7) -0.0063(5) 0.0268(5) -0.0082(5)
O1 0.0447(14) 0.0578(17) 0.0600(17) 0.0097(13) 0.0026(13) 0.0087(13)
O1W 0.0550(16) 0.0710(19) 0.075(2) -0.0168(14) -0.0118(14) 0.0187(16)
O2 0.0782(19) 0.115(3) 0.0513(19) 0.0413(18) -0.0050(15) -0.0195(17)
N1 0.0363(15) 0.0497(18) 0.0422(17) -0.0003(14) 0.0071(13) -0.0009(14)
N2 0.0398(16) 0.0475(18) 0.0481(18) -0.0007(14) 0.0066(14) -0.0016(14)
N3 0.0397(16) 0.0483(19) 0.0474(19) 0.0026(14) 0.0060(14) -0.0056(14)
N4 0.0363(15) 0.0553(19) 0.0471(18) 0.0079(14) 0.0064(14) -0.0022(15)
C1 0.0381(18) 0.040(2) 0.053(2) -0.0005(16) 0.0104(17) -0.0022(17)
C2 0.0423(19) 0.041(2) 0.058(2) 0.0059(17) 0.0147(18) -0.0037(18)
C3 0.063(2) 0.063(3) 0.060(3) 0.011(2) 0.010(2) -0.009(2)
C4 0.070(3) 0.067(3) 0.074(3) 0.018(2) 0.015(2) -0.021(2)
C5 0.055(2) 0.053(3) 0.095(3) 0.014(2) 0.020(2) -0.009(2)
C6 0.042(2) 0.049(2) 0.070(3) 0.0067(18) 0.0124(19) 0.003(2)
C7 0.0376(19) 0.037(2) 0.058(2) -0.0066(16) 0.0102(18) 0.0058(18)
C8 0.0390(19) 0.041(2) 0.050(2) -0.0031(16) 0.0071(17) 0.0077(17)
C9 0.053(2) 0.055(3) 0.052(2) -0.0071(19) 0.0039(19) 0.010(2)
C10 0.065(3) 0.057(2) 0.047(2) -0.019(2) 0.007(2) 0.000(2)
C11 0.071(3) 0.070(3) 0.056(3) -0.009(2) 0.019(2) -0.009(2)
C12 0.054(2) 0.065(3) 0.058(3) 0.007(2) 0.013(2) -0.007(2)
C13 0.046(2) 0.063(3) 0.045(2) 0.007(2) 0.0024(18) -0.008(2)
C14 0.0376(18) 0.046(2) 0.052(2) 0.0015(17) 0.0057(17) -0.0040(18)
C15 0.045(2) 0.055(2) 0.048(2) -0.0004(19) 0.0014(18) -0.0031(19)
C16 0.0375(19) 0.047(2) 0.068(3) 0.0014(18) 0.0089(18) 0.006(2)
C17 0.048(2) 0.060(3) 0.070(3) 0.011(2) 0.015(2) -0.007(2)
C18 0.051(2) 0.066(3) 0.055(2) 0.008(2) 0.0115(19) -0.009(2)
C19 0.105(4) 0.090(3) 0.049(3) -0.020(3) 0.010(3) -0.001(2)
C20 0.056(2) 0.069(3) 0.076(3) 0.013(2) 0.008(2) 0.008(2)
O3 0.173(4) 0.262(6) 0.166(4) -0.105(4) -0.094(3) 0.137(4)
N5 0.078(3) 0.081(3) 0.176(6) 0.003(3) 0.006(3) -0.001(3)
C21 0.080(4) 0.098(4) 0.154(6) -0.018(3) 0.004(4) 0.052(4)
C22 0.166(7) 0.259(11) 0.134 -0.005(8) 0.017(6) -0.035(7)
C23 0.176(7) 0.166(7) 0.111(6) -0.031(6) -0.026(5) 0.007(5)

loop_
_atom_type_symbol
_atom_type_description
_atom_type_scat_dispersion_real
_atom_type_scat_dispersion_imag
_atom_type_scat_source
C C 0.0033 0.0016 'International Tables Vol C Tables 4.2.6.8 and 6.1.1.4'
H H 0.0000 0.0000 'International Tables Vol C Tables 4.2.6.8 and 6.1.1.4'
N N 0.0061 0.0033 'International Tables Vol C Tables 4.2.6.8 and 6.1.1.4'
O O 0.0106 0.0060 'International Tables Vol C Tables 4.2.6.8 and 6.1.1.4'
Cl Cl 0.1484 0.1585 'International Tables Vol C Tables 4.2.6.8 and 6.1.1.4'
Mn Mn 0.3368 0.7283 'International Tables Vol C Tables 4.2.6.8 and 6.1.1.4'

loop_
_geom_angle_atom_site_label_1
_geom_angle_atom_site_label_2
_geom_angle_atom_site_label_3
_geom_angle
N4 Mn1 N1 81.29(12)
N4 Mn1 N2 161.16(12)
N1 Mn1 N2 80.28(12)
N4 Mn1 N3 80.40(12)
N1 Mn1 N3 160.75(12)
N2 Mn1 N3 117.43(12)
N4 Mn1 O1W 98.45(12)
N1 Mn1 O1W 96.71(11)
N2 Mn1 O1W 79.93(11)
N3 Mn1 O1W 80.21(10)
N4 Mn1 Cl1 98.18(9)
N1 Mn1 Cl1 99.69(9)
N2 Mn1 Cl1 88.73(9)
N3 Mn1 Cl1 88.75(9)
O1W Mn1 Cl1 158.17(9)
Mn1 O1W H1WA 126.9
Mn1 O1W H1WB 118.6
H1WA O1W H1WB 106.6
C7 N1 C1 125.5(3)
C7 N1 Mn1 118.9(2)
C1 N1 Mn1 115.6(2)
C12 N2 C8 117.6(3)
C12 N2 Mn1 129.4(3)
C8 N2 Mn1 113.0(2)
C18 N3 C14 118.5(3)
C18 N3 Mn1 128.5(3)
C14 N3 Mn1 113.0(2)
C13 N4 C2 124.3(3)
C13 N4 Mn1 119.5(2)
C2 N4 Mn1 116.2(2)
C6 C1 C2 119.9(3)
C6 C1 N1 127.0(3)
C2 C1 N1 113.0(3)
C3 C2 C1 119.5(3)
C3 C2 N4 127.0(3)
C1 C2 N4 113.5(3)
C4 C3 C2 119.6(4)
C4 C3 H3A 120.2
C2 C3 H3A 120.2
C5 C4 C3 121.2(4)
C5 C4 H4A 119.4
C3 C4 H4A 119.4
C4 C5 C6 120.9(4)
C4 C5 H5A 119.5
C6 C5 H5A 119.5
C5 C6 C1 118.7(4)
C5 C6 H6A 120.6
C1 C6 H6A 120.6
O1 C7 N1 126.6(3)
O1 C7 C8 121.0(3)
N1 C7 C8 112.4(3)
N2 C8 C9 122.0(3)
N2 C8 C7 115.3(3)
C9 C8 C7 122.6(3)
C8 C9 C10 120.7(4)
C8 C9 H9A 119.7
C10 C9 H9A 119.7
C11 C10 C9 117.1(4)
C11 C10 C19 121.9(4)
C9 C10 C19 121.0(4)
C12 C11 C10 119.8(4)
C12 C11 H11A 120.1
C10 C11 H11A 120.1
N2 C12 C11 122.8(4)
N2 C12 H12A 118.6
C11 C12 H12A 118.6
O2 C13 N4 127.2(4)
O2 C13 C14 121.3(3)
N4 C13 C14 111.5(3)
N3 C14 C15 122.5(3)
N3 C14 C13 115.6(3)
C15 C14 C13 121.9(3)
C14 C15 C16 119.5(4)
C14 C15 H15A 120.3
C16 C15 H15A 120.3
C17 C16 C15 117.2(3)
C17 C16 C20 122.0(4)
C15 C16 C20 120.8(4)
C16 C17 C18 120.5(4)
C16 C17 H17A 119.7
C18 C17 H17A 119.7
N3 C18 C17 121.8(4)
N3 C18 H18A 119.1
C17 C18 H18A 119.1
C10 C19 H19A 109.5
C10 C19 H19B 109.5
H19A C19 H19B 109.5
C10 C19 H19C 109.5
H19A C19 H19C 109.5
H19B C19 H19C 109.5
C16 C20 H20A 109.5
C16 C20 H20B 109.5
H20A C20 H20B 109.5
C16 C20 H20C 109.5
H20A C20 H20C 109.5
H20B C20 H20C 109.5
C21 N5 C22 116.6(6)
C21 N5 C23 120.4(6)
C22 N5 C23 122.8(7)
O3 C21 N5 124.9(7)
O3 C21 H21A 117.5
N5 C21 H21A 117.5
N5 C22 H22A 109.5
N5 C22 H22B 109.5
H22A C22 H22B 109.5
N5 C22 H22C 109.5
H22A C22 H22C 109.5
H22B C22 H22C 109.5
N5 C23 H23A 109.5
N5 C23 H23B 109.5
H23A C23 H23B 109.5
N5 C23 H23C 109.5
H23A C23 H23C 109.5
H23B C23 H23C 109.5

loop_
_geom_bond_atom_site_label_1
_geom_bond_atom_site_label_2
_geom_bond_distance
Mn1 N4 1.923(3)
Mn1 N1 1.941(3)
Mn1 N2 2.066(3)
Mn1 N3 2.071(3)
Mn1 O1W 2.273(3)
Mn1 Cl1 2.4628(12)
O1 C7 1.237(4)
O1W H1WA 0.8582
O1W H1WB 0.8600
O2 C13 1.223(5)
N1 C7 1.351(4)
N1 C1 1.413(4)
N2 C12 1.343(5)
N2 C8 1.350(4)
N3 C18 1.324(5)
N3 C14 1.337(5)
N4 C13 1.358(4)
N4 C2 1.405(4)
C1 C6 1.396(5)
C1 C2 1.405(5)
C2 C3 1.380(5)
C3 C4 1.376(5)
C3 H3A 0.9300
C4 C5 1.356(6)
C4 H4A 0.9300
C5 C6 1.384(6)
C5 H5A 0.9300
C6 H6A 0.9300
C7 C8 1.492(5)
C8 C9 1.371(5)
C9 C10 1.386(6)
C9 H9A 0.9300
C10 C11 1.382(6)
C10 C19 1.495(5)
C11 C12 1.380(5)
C11 H11A 0.9300
C12 H12A 0.9300
C13 C14 1.506(5)
C14 C15 1.382(5)
C15 C16 1.386(5)
C15 H15A 0.9300
C16 C17 1.373(6)
C16 C20 1.519(5)
C17 C18 1.389(5)
C17 H17A 0.9300
C18 H18A 0.9300
C19 H19A 0.9600
C19 H19B 0.9600
C19 H19C 0.9600
C20 H20A 0.9600
C20 H20B 0.9600
C20 H20C 0.9600
O3 C21 1.190(7)
N5 C21 1.336(8)
N5 C22 1.401(9)
N5 C23 1.413(7)
C21 H21A 0.9300
C22 H22A 0.9600
C22 H22B 0.9600
C22 H22C 0.9600
C23 H23A 0.9600
C23 H23B 0.9600
C23 H23C 0.9600

loop_
_geom_hbond_atom_site_label_D
_geom_hbond_atom_site_label_H
_geom_hbond_atom_site_label_A
_geom_hbond_site_symmetry_A
_geom_hbond_distance_DH
_geom_hbond_distance_HA
_geom_hbond_distance_DA
_geom_hbond_angle_DHA
O1W H1WA O1 3_556 0.86 1.90 2.728(3) 162.3
O1W H1WB O3 y 0.86 1.78 2.627(5) 170.2

loop_
_geom_torsion_atom_site_label_1
_geom_torsion_atom_site_label_2
_geom_torsion_atom_site_label_3
_geom_torsion_atom_site_label_4
_geom_torsion
N4 Mn1 N1 C7 -177.1(3)
N2 Mn1 N1 C7 -1.0(2)
N3 Mn1 N1 C7 -159.0(3)
O1W Mn1 N1 C7 -79.5(3)
Cl1 Mn1 N1 C7 86.0(2)
N4 Mn1 N1 C1 5.2(2)
N2 Mn1 N1 C1 -178.7(3)
N3 Mn1 N1 C1 23.3(5)
O1W Mn1 N1 C1 102.7(2)
Cl1 Mn1 N1 C1 -91.7(2)
N4 Mn1 N2 C12 -167.7(4)
N1 Mn1 N2 C12 -179.7(3)
N3 Mn1 N2 C12 -7.7(4)
O1W Mn1 N2 C12 -81.0(3)
Cl1 Mn1 N2 C12 80.2(3)
N4 Mn1 N2 C8 13.6(5)
N1 Mn1 N2 C8 1.6(2)
N3 Mn1 N2 C8 173.7(2)
O1W Mn1 N2 C8 100.3(2)
Cl1 Mn1 N2 C8 -98.4(2)
N4 Mn1 N3 C18 178.9(3)
N1 Mn1 N3 C18 160.8(3)
N2 Mn1 N3 C18 5.3(4)
O1W Mn1 N3 C18 78.5(3)
Cl1 Mn1 N3 C18 -82.6(3)
N4 Mn1 N3 C14 -1.4(2)
N1 Mn1 N3 C14 -19.6(5)
N2 Mn1 N3 C14 -175.0(2)
O1W Mn1 N3 C14 -101.8(3)
Cl1 Mn1 N3 C14 97.1(2)
N1 Mn1 N4 C13 175.0(3)
N2 Mn1 N4 C13 163.0(3)
N3 Mn1 N4 C13 0.9(3)
O1W Mn1 N4 C13 79.4(3)
Cl1 Mn1 N4 C13 -86.4(3)
N1 Mn1 N4 C2 -6.4(2)
N2 Mn1 N4 C2 -18.3(5)
N3 Mn1 N4 C2 179.6(3)
O1W Mn1 N4 C2 -101.9(3)
Cl1 Mn1 N4 C2 92.3(2)
C7 N1 C1 C6 -2.1(6)
Mn1 N1 C1 C6 175.4(3)
C7 N1 C1 C2 179.3(3)
Mn1 N1 C1 C2 -3.1(4)
C6 C1 C2 C3 -2.9(5)
N1 C1 C2 C3 175.8(3)
C6 C1 C2 N4 179.3(3)
N1 C1 C2 N4 -2.0(4)
C13 N4 C2 C3 7.4(6)
Mn1 N4 C2 C3 -171.2(3)
C13 N4 C2 C1 -175.0(3)
Mn1 N4 C2 C1 6.4(4)
C1 C2 C3 C4 2.6(6)
N4 C2 C3 C4 -179.9(4)
C2 C3 C4 C5 -1.2(7)
C3 C4 C5 C6 -0.1(7)
C4 C5 C6 C1 -0.2(6)
C2 C1 C6 C5 1.6(5)
N1 C1 C6 C5 -176.8(4)
C1 N1 C7 O1 -2.1(6)
Mn1 N1 C7 O1 -179.6(3)
C1 N1 C7 C8 177.7(3)
Mn1 N1 C7 C8 0.2(4)
C12 N2 C8 C9 0.0(5)
Mn1 N2 C8 C9 178.8(3)
C12 N2 C8 C7 179.2(3)
Mn1 N2 C8 C7 -2.0(4)
O1 C7 C8 N2 -179.0(3)
N1 C7 C8 N2 1.2(4)
O1 C7 C8 C9 0.2(5)
N1 C7 C8 C9 -179.5(3)
N2 C8 C9 C10 -0.8(5)
C7 C8 C9 C10 -179.9(3)
C8 C9 C10 C11 1.4(6)
C8 C9 C10 C19 -179.7(4)
C9 C10 C11 C12 -1.2(6)
C19 C10 C11 C12 179.9(4)
C8 N2 C12 C11 0.2(6)
Mn1 N2 C12 C11 -178.4(3)
C10 C11 C12 N2 0.4(6)
C2 N4 C13 O2 2.3(7)
Mn1 N4 C13 O2 -179.1(4)
C2 N4 C13 C14 -178.9(3)
Mn1 N4 C13 C14 -0.3(4)
C18 N3 C14 C15 0.4(5)
Mn1 N3 C14 C15 -179.3(3)
C18 N3 C14 C13 -178.6(3)
Mn1 N3 C14 C13 1.7(4)
O2 C13 C14 N3 177.9(4)
N4 C13 C14 N3 -1.0(5)
O2 C13 C14 C15 -1.0(6)
N4 C13 C14 C15 -180.0(3)
N3 C14 C15 C16 -0.4(6)
C13 C14 C15 C16 178.6(3)
C14 C15 C16 C17 -0.1(5)
C14 C15 C16 C20 -179.2(3)
C15 C16 C17 C18 0.6(6)
C20 C16 C17 C18 179.6(4)
C14 N3 C18 C17 0.1(6)
Mn1 N3 C18 C17 179.8(3)
C16 C17 C18 N3 -0.6(6)
C22 N5 C21 O3 -2.2(10)
C23 N5 C21 O3 -177.5(6)
